data_2011364
loop_
_publ_author_name
'Kovalevsky, A. Yu.'
'Ponomarev, I. I.'
'Baranova, M. A.'

_publ_section_title
;
 2-[2-(5-Nitro-2-thienyl)ethenyl]-4<i>H</i>-3,1-benzoxazine-4-one,
 2-[2-(4-nitrophenyl)ethenyl]-4<i>H</i>-3,1-benzoxazine-4-one and
 6,7-dimethoxy-2-[2-(4-nitrophenyl)ethenyl]-4<i>H</i>-3,1-benzoxazine-4-one
;
_journal_issue 9
_journal_name_full 'Acta Crystallographica Section C'
_journal_page_first e408
_journal_page_last e409
_journal_paper_doi 10.1107/S010827010001057X
_journal_volume 56
_journal_year 2000
_chemical_formula_moiety 'C16 H10 N2 O4'
_chemical_formula_sum 'C16 H10 N2 O4'
_chemical_formula_weight 294.26
_chemical_melting_point 238.0(10)
_chemical_name_systematic
;
 ?
;
_space_group_IT_number 9
_symmetry_cell_setting monoclinic
_symmetry_space_group_name_Hall 'C -2yc'
_symmetry_space_group_name_H-M 'C 1 c 1'
_audit_creation_method SHELXL
_cell_angle_alpha 90.00
_cell_angle_beta 98.71(3)
_cell_angle_gamma 90.00
_cell_formula_units_Z 4
_cell_length_a 14.627(3)
_cell_length_b 7.491(2)
_cell_length_c 12.344(5)
_cell_measurement_reflns_used 24
_cell_measurement_temperature 213(2)
_cell_measurement_theta_max 10
_cell_measurement_theta_min 9
_cell_volume 1336.9(7)
_computing_cell_refinement P3
_computing_data_collection 'P3 (Siemens, 1989)'
_computing_data_reduction 'XDISK (Siemens, 1989)'
_computing_publication_material SHELXTL
_computing_structure_refinement SHELXTL
_computing_structure_solution 'SHELXTL (Sheldrick, 1994)'
_diffrn_ambient_temperature 213(2)
_diffrn_measurement_device 'Syntex P2~1~/PC'
_diffrn_measurement_method \q/2\q
_diffrn_radiation_monochromator graphite
_diffrn_radiation_source 'fine-focus sealed tube'
_diffrn_radiation_type MoK\a
_diffrn_radiation_wavelength .71073
_diffrn_reflns_av_R_equivalents .0000
_diffrn_reflns_av_sigmaI/netI .0605
_diffrn_reflns_limit_h_max 20
_diffrn_reflns_limit_h_min 0
_diffrn_reflns_limit_k_max 10
_diffrn_reflns_limit_k_min 0
_diffrn_reflns_limit_l_max 17
_diffrn_reflns_limit_l_min -17
_diffrn_reflns_number 2042
_diffrn_reflns_theta_max 30.07
_diffrn_reflns_theta_min 2.82
_diffrn_standards_decay_% none
_diffrn_standards_interval_count 98
_diffrn_standards_number 2
_exptl_absorpt_coefficient_mu .108
_exptl_absorpt_correction_type none
_exptl_crystal_colour yellow
_exptl_crystal_density_diffrn 1.462
_exptl_crystal_density_meas ?
_exptl_crystal_description parallelepiped
_exptl_crystal_F_000 608
_exptl_crystal_size_max .30
_exptl_crystal_size_mid .20
_exptl_crystal_size_min .20
_refine_diff_density_max .51
_refine_diff_density_min -.26
_refine_ls_abs_structure_details 'Flack (1983)'
_refine_ls_abs_structure_Flack .1(2)
_refine_ls_extinction_method none
_refine_ls_goodness_of_fit_all 1.166
_refine_ls_goodness_of_fit_ref 1.545
_refine_ls_hydrogen_treatment 'H atoms: see below'
_refine_ls_matrix_type full
_refine_ls_number_parameters 199
_refine_ls_number_reflns 2004
_refine_ls_number_restraints 2
_refine_ls_restrained_S_all 1.727
_refine_ls_restrained_S_obs 1.543
_refine_ls_R_factor_all .149
_refine_ls_R_factor_gt .081
_refine_ls_shift/esd_mean <0.001
_refine_ls_shift/su_max <0.001
_refine_ls_structure_factor_coef Fsqd
_refine_ls_weighting_details 'w = 1/[\s^2^(Fo^2^)+(0.1000P)^2^] where P = (Fo^2^+2Fc^2^)/3'
_refine_ls_weighting_scheme calc
_refine_ls_wR_factor_all .289
_refine_ls_wR_factor_ref .178
_reflns_number_gt 1011
_reflns_number_total 2042
_reflns_threshold_expression I>2\s(I)
_cod_data_source_file qd0005.cif
_cod_data_source_block II
_cod_depositor_comments
;
The following automatic conversions were performed:
'_symmetry_cell_setting' value 'Monoclinic' changed to 'monoclinic'
according to '/home/saulius/struct/CIF-dictionaries/cif_core.dic'
dictionary named 'cif_core.dic' version 2.4.1 from 2010-06-29.

Automatic conversion script
Id: cif_fix_enum 1527 2010-12-29 10:47:43Z saulius 

The following automatic conversions were performed:

'_chemical_melting_point' value '237-239' was changed to '238.0(10)'
- the average value was taken and precision was estimated.

Automatic conversion script
Id: cif_fix_values 1646 2011-03-28 12:23:43Z adriana 

The following automatic conversions were performed:

'_chemical_melting_point' value '237-239' was changed to '238.0(10)'
- the average value was taken and precision was
estimated.

'_symmetry_cell_setting' value 'Monoclinic' changed to
'monoclinic' according to
/home/saulius/struct/CIF-dictionaries/cif_core.dic dictionary named
'cif_core.dic' version 2.4.1 from 2010-06-29.

Automatic conversion script
Id: cif_fix_values 1715 2011-07-08 13:25:40Z adriana 

The following automatic conversions were performed:

'_exptl_crystal_density_meas' value 'not measured' was changed to '?'
- the value is perceived as not measured.

Automatic conversion script
Id: cif_fix_values 3008 2015-01-20 13:52:24Z robertas 

The following automatic conversions were performed:

'_refine_ls_weighting_scheme' value 'calc w =
1/[\s^2^(Fo^2^)+(0.1000P)^2^] where P = (Fo^2^+2Fc^2^)/3' was changed
to 'calc'. New tag '_refine_ls_weighting_details' was created. The
value of the new tag was set to 'w = 1/[\s^2^(Fo^2^)+(0.1000P)^2^]
where P = (Fo^2^+2Fc^2^)/3'.

Automatic conversion script
Id: cif_fix_values 3143 2015-03-26 13:38:13Z robertas 
;
_cod_original_cell_volume 1337.0(7)
_cod_original_sg_symbol_H-M 'C c'
_cod_database_code 2011364
_cod_database_fobs_code 2011364

loop_
_symmetry_equiv_pos_as_xyz
'x, y, z'
'x, -y, z+1/2'
'x+1/2, y+1/2, z'
'x+1/2, -y+1/2, z+1/2'

loop_
_atom_site_aniso_label
_atom_site_aniso_U_11
_atom_site_aniso_U_22
_atom_site_aniso_U_33
_atom_site_aniso_U_12
_atom_site_aniso_U_13
_atom_site_aniso_U_23
O1 .029(2) .047(2) .055(2) -.003(2) .015(2) .009(2)
O2 .048(2) .064(3) .057(3) .001(2) .013(2) .016(2)
O3 .032(2) .089(4) .063(3) -.011(2) .011(2) -.009(2)
O4 .056(3) .103(4) .076(3) .022(3) .033(2) .052(3)
N1 .028(2) .044(2) .055(3) -.003(2) .012(2) .002(2)
N2 .038(2) .042(3) .059(3) -.009(2) .026(2) -.004(2)
C1 .038(3) .055(3) .044(3) .008(3) .006(2) -.002(3)
C2 .032(3) .068(4) .069(4) -.001(3) .008(3) -.014(3)
C3 .036(3) .079(4) .060(4) -.014(3) .017(3) -.013(3)
C4 .051(3) .064(4) .042(3) -.013(3) .021(3) -.003(3)
C5 .034(2) .046(3) .043(3) .001(2) .004(2) -.007(3)
C6 .027(2) .037(3) .041(3) -.001(2) .002(2) -.010(2)
C7 .032(3) .045(3) .049(3) -.008(2) .007(2) -.007(3)
C8 .035(3) .041(3) .033(3) .007(2) .011(2) .005(2)
C9 .036(3) .047(3) .041(3) -.002(2) .013(2) -.005(2)
C10 .040(3) .039(3) .063(4) -.004(3) .015(3) -.009(3)
C11 .033(3) .038(3) .050(3) -.006(2) .016(2) -.005(3)
C12 .034(3) .042(3) .042(3) .003(2) .004(2) .007(2)
C13 .049(3) .041(3) .047(3) .000(3) .012(3) .007(3)
C14 .033(2) .037(3) .038(3) .000(2) .014(2) .002(2)
C15 .029(3) .043(3) .054(4) .002(2) .007(2) -.003(3)
C16 .043(3) .056(3) .035(3) .001(3) .014(2) .003(3)

loop_
_atom_site_label
_atom_site_fract_x
_atom_site_fract_y
_atom_site_fract_z
_atom_site_U_iso_or_equiv
_atom_site_thermal_displace_type
_atom_site_calc_flag
_atom_site_refinement_flags
_atom_site_occupancy
_atom_site_disorder_group
_atom_site_type_symbol
O1 -.7222(2) -.1198(5) -.1953(3) .0428(9) Uani d . 1 . O
O2 -.7517(3) -.2956(6) -.0621(3) .0556(11) Uani d . 1 . O
O3 -.1929(3) .1458(7) -.4408(4) .0614(13) Uani d . 1 . O
O4 -.2773(3) .2381(8) -.5889(4) .076(2) Uani d . 1 . O
N1 -.8348(3) .0393(6) -.3137(4) .0419(11) Uani d . 1 . N
N2 -.2673(3) .1752(6) -.4957(4) .0443(12) Uani d . 1 . N
C1 -.9944(4) .0321(8) -.2795(5) .0458(13) Uani d . 1 . C
H1 -1.0120(4) .1023(8) -.3423(5) .055 Uiso calc R 1 . H
C2 -1.0589(4) -.0192(9) -.2155(6) .056(2) Uani d . 1 . C
H2 -1.1199(4) .0230(9) -.2322(6) .067 Uiso calc R 1 . H
C3 -1.0352(4) -.1335(10) -.1254(6) .057(2) Uani d . 1 . C
H3 -1.0804(4) -.1738(10) -.0847(6) .068 Uiso calc R 1 . H
C4 -.9443(4) -.1854(9) -.0980(5) .051(2) Uani d . 1 . C
H4 -.9269(4) -.2580(9) -.0362(5) .061 Uiso calc R 1 . H
C5 -.8787(4) -.1317(7) -.1603(5) .0410(13) Uani d . 1 . C
C6 -.9016(3) -.0215(7) -.2503(4) .0351(12) Uani d . 1 . C
C7 -.7829(3) -.1946(8) -.1319(5) .0418(13) Uani d . 1 . C
C8 -.7522(4) -.0056(7) -.2827(4) .0357(11) Uani d . 1 . C
C9 -.6745(4) .0496(7) -.3358(4) .0406(12) Uani d . 1 . C
H9 -.6878(4) .1270(7) -.3960(4) .049 Uiso calc R 1 . H
C10 -.5891(4) .0030(7) -.3086(5) .0467(14) Uani d . 1 . C
H10 -.5772(4) -.0732(7) -.2476(5) .056 Uiso calc R 1 . H
C11 -.5082(3) .0514(7) -.3587(5) .0396(13) Uani d . 1 . C
C12 -.5138(3) .1603(7) -.4547(4) .0392(12) Uani d . 1 . C
H12 -.5710(3) .2069(7) -.4877(4) .047 Uiso calc R 1 . H
C13 -.4349(4) .1959(8) -.4978(5) .0450(13) Uani d . 1 . C
H13 -.4382(4) .2657(8) -.5616(5) .054 Uiso calc R 1 . H
C14 -.3514(3) .1310(7) -.4492(4) .0350(11) Uani d . 1 . C
C15 -.3431(4) .0251(7) -.3575(5) .0416(13) Uani d . 1 . C
H15 -.2852(4) -.0198(7) -.3256(5) .050 Uiso calc R 1 . H
C16 -.4213(4) -.0136(8) -.3135(5) .0440(14) Uani d . 1 . C
H16 -.4163(4) -.0863(8) -.2509(5) .053 Uiso calc R 1 . H

loop_
_atom_type_symbol
_atom_type_description
_atom_type_scat_dispersion_real
_atom_type_scat_dispersion_imag
_atom_type_scat_source
C C .0033 .0016 'International Tables Vol C Tables 4.2.6.8 and 6.1.1.4'
H H .0000 .0000 'International Tables Vol C Tables 4.2.6.8 and 6.1.1.4'
N N .0061 .0033 'International Tables Vol C Tables 4.2.6.8 and 6.1.1.4'
O O .0106 .0060 'International Tables Vol C Tables 4.2.6.8 and 6.1.1.4'

loop_
_geom_angle_atom_site_label_1
_geom_angle_atom_site_label_2
_geom_angle_atom_site_label_3
_geom_angle
C7 O1 C8 122.0(4)
C8 N1 C6 117.1(4)
O3 N2 O4 124.1(5)
O3 N2 C14 118.3(5)
O4 N2 C14 117.6(4)
C2 C1 C6 119.4(6)
C1 C2 C3 121.1(6)
C4 C3 C2 118.7(6)
C5 C4 C3 120.5(6)
C4 C5 C6 121.2(5)
C4 C5 C7 119.5(5)
C6 C5 C7 119.3(5)
C5 C6 C1 118.8(5)
C5 C6 N1 122.2(4)
C1 C6 N1 119.0(5)
O2 C7 O1 117.3(4)
O2 C7 C5 128.8(5)
O1 C7 C5 113.8(5)
N1 C8 O1 125.2(5)
N1 C8 C9 124.5(5)
O1 C8 C9 110.2(4)
C10 C9 C8 126.7(6)
C9 C10 C11 129.5(6)
C16 C11 C12 117.7(5)
C16 C11 C10 119.5(5)
C12 C11 C10 122.9(5)
C13 C12 C11 119.1(5)
C14 C13 C12 120.7(5)
C13 C14 C15 122.0(5)
C13 C14 N2 119.5(4)
C15 C14 N2 118.5(4)
C16 C15 C14 118.3(5)
C15 C16 C11 122.2(5)

loop_
_geom_bond_atom_site_label_1
_geom_bond_atom_site_label_2
_geom_bond_site_symmetry_2
_geom_bond_distance
_geom_bond_publ_flag
O1 C7 . 1.388(6) ?
O1 C8 . 1.394(6) ?
O2 C7 . 1.185(7) ?
O3 N2 . 1.211(6) ?
O4 N2 . 1.232(7) ?
N1 C8 . 1.256(7) ?
N1 C6 . 1.417(7) ?
N2 C14 . 1.472(6) ?
C1 C2 . 1.375(9) ?
C1 C6 . 1.409(7) ?
C2 C3 . 1.404(10) ?
C3 C4 . 1.377(9) ?
C4 C5 . 1.377(8) ?
C5 C6 . 1.384(7) ?
C5 C7 . 1.470(8) ?
C8 C9 . 1.456(7) ?
C9 C10 . 1.291(8) ?
C10 C11 . 1.462(8) ?
C11 C16 . 1.395(7) ?
C11 C12 . 1.431(8) ?
C12 C13 . 1.369(8) ?
C13 C14 . 1.366(7) ?
C14 C15 . 1.372(8) ?
C15 C16 . 1.369(8) ?

loop_
_geom_torsion_atom_site_label_1
_geom_torsion_atom_site_label_2
_geom_torsion_atom_site_label_3
_geom_torsion_atom_site_label_4
_geom_torsion
C6 C1 C2 C3 -4.1(9)
C1 C2 C3 C4 3.9(10)
C2 C3 C4 C5 -2.5(10)
C3 C4 C5 C6 1.4(9)
C3 C4 C5 C7 -177.6(6)
C4 C5 C6 C1 -1.6(8)
C7 C5 C6 C1 177.4(5)
C4 C5 C6 N1 178.2(5)
C7 C5 C6 N1 -2.8(7)
C2 C1 C6 C5 2.9(8)
C2 C1 C6 N1 -176.9(5)
C8 N1 C6 C5 -2.5(7)
C8 N1 C6 C1 177.3(5)
C8 O1 C7 O2 177.1(5)
C8 O1 C7 C5 -4.4(7)
C4 C5 C7 O2 3.3(9)
C6 C5 C7 O2 -175.8(6)
C4 C5 C7 O1 -175.1(5)
C6 C5 C7 O1 5.9(7)
C6 N1 C8 O1 4.5(8)
C6 N1 C8 C9 -177.9(5)
C7 O1 C8 N1 -.9(8)
C7 O1 C8 C9 -178.8(4)
N1 C8 C9 C10 -178.0(5)
O1 C8 C9 C10 -.1(8)
C8 C9 C10 C11 179.2(5)
C9 C10 C11 C16 179.0(6)
C9 C10 C11 C12 -2.6(9)
C16 C11 C12 C13 .0(8)
C10 C11 C12 C13 -178.5(5)
C11 C12 C13 C14 -1.1(8)
C12 C13 C14 C15 1.5(8)
C12 C13 C14 N2 -178.4(5)
O3 N2 C14 C13 166.2(5)
O4 N2 C14 C13 -14.6(7)
O3 N2 C14 C15 -13.7(7)
O4 N2 C14 C15 165.4(5)
C13 C14 C15 C16 -.9(8)
N2 C14 C15 C16 179.1(5)
C14 C15 C16 C11 -.2(8)
C12 C11 C16 C15 .6(8)
C10 C11 C16 C15 179.2(5)
